data_7247919
loop_
_publ_author_name
'Xiao, Hui'
'Hu, Wei-Yu'
'Wang, Qing'
'Zeng, Cheng-Hui'
'Li, Hao-Hong'
'Liu, Haiming'
'Du, Zi-Yi'
'He, Chun-Ting'

_publ_section_title
;
 Molecular rotators anchored on a rod-like anionic coordination polymer
 adhered by charge-assisted hydrogen bonds.
;
_journal_issue 5
_journal_name_full 'Physical chemistry chemical physics : PCCP'
_journal_page_first 3974
_journal_page_last 3980
_journal_paper_doi 10.1039/d3cp05597c
_journal_volume 26
_journal_year 2024
_chemical_formula_sum 'C5 H14 Br3 Cd N'
_chemical_formula_weight 440.30
_space_group_crystal_system monoclinic
_space_group_IT_number 14
_space_group_name_Hall '-P 2yn'
_space_group_name_H-M_alt 'P 1 21/n 1'
_atom_sites_solution_hydrogens geom
_audit_creation_method SHELXL-2014
_audit_update_record
;
2023-11-05 deposited with the CCDC.	2023-12-29 downloaded from the CCDC.
;
_cell_angle_alpha 90
_cell_angle_beta 100.610(4)
_cell_angle_gamma 90
_cell_formula_units_Z 4
_cell_length_a 7.6022(3)
_cell_length_b 16.4869(7)
_cell_length_c 9.6894(4)
_cell_measurement_reflns_used 746
_cell_measurement_temperature 293(2)
_cell_measurement_theta_max 28.8690
_cell_measurement_theta_min 2.4640
_cell_volume 1193.67(9)
_computing_cell_refinement 'Bruker FRAMBO'
_computing_data_collection 'Bruker FRAMBO'
_computing_data_reduction 'Bruker SAINT'
_computing_molecular_graphics 'Bruker SHELXTL'
_computing_publication_material 'Bruker SHELXTL'
_computing_structure_refinement 'SHELXL-2014 (Sheldrick, 2014)'
_computing_structure_solution 'Bruker SHELXTL'
_diffrn_ambient_temperature 293(2)
_diffrn_measured_fraction_theta_full 0.998
_diffrn_measured_fraction_theta_max 0.805
_diffrn_measurement_device_type 'multiwire proportional'
_diffrn_measurement_method 'phi and omega scans'
_diffrn_radiation_type MoK\a
_diffrn_radiation_wavelength 0.71073
_diffrn_reflns_av_R_equivalents 0.0345
_diffrn_reflns_av_unetI/netI 0.0456
_diffrn_reflns_Laue_measured_fraction_full 0.998
_diffrn_reflns_Laue_measured_fraction_max 0.805
_diffrn_reflns_limit_h_max 10
_diffrn_reflns_limit_h_min -8
_diffrn_reflns_limit_k_max 21
_diffrn_reflns_limit_k_min -23
_diffrn_reflns_limit_l_max 12
_diffrn_reflns_limit_l_min -13
_diffrn_reflns_number 8006
_diffrn_reflns_point_group_measured_fraction_full 0.998
_diffrn_reflns_point_group_measured_fraction_max 0.805
_diffrn_reflns_theta_full 25.242
_diffrn_reflns_theta_max 30.755
_diffrn_reflns_theta_min 2.470
_exptl_absorpt_coefficient_mu 11.818
_exptl_absorpt_correction_type none
_exptl_crystal_colour colorless
_exptl_crystal_density_diffrn 2.450
_exptl_crystal_description column-shaped
_exptl_crystal_F_000 816
_refine_diff_density_max 0.880
_refine_diff_density_min -1.108
_refine_diff_density_rms 0.157
_refine_ls_extinction_method none
_refine_ls_goodness_of_fit_ref 1.045
_refine_ls_hydrogen_treatment constr
_refine_ls_matrix_type full
_refine_ls_number_parameters 153
_refine_ls_number_reflns 2998
_refine_ls_number_restraints 168
_refine_ls_restrained_S_all 1.023
_refine_ls_R_factor_all 0.0556
_refine_ls_R_factor_gt 0.0383
_refine_ls_shift/su_max 0.001
_refine_ls_shift/su_mean 0.000
_refine_ls_structure_factor_coef Fsqd
_refine_ls_weighting_details 'w=1/[\s^2^(Fo^2^)+(0.0459P)^2^] where P=(Fo^2^+2Fc^2^)/3'
_refine_ls_weighting_scheme calc
_refine_ls_wR_factor_gt 0.0849
_refine_ls_wR_factor_ref 0.0895
_reflns_Friedel_coverage 0.000
_reflns_number_gt 2318
_reflns_number_total 2998
_reflns_threshold_expression 'I > 2\s(I)'
_cod_data_source_file d3cp05597c2.cif
_cod_data_source_block 1-233K
_cod_depositor_comments 'Adding full bibliography for 7247917--7247922.cif.'
_cod_original_sg_symbol_H-M 'P 21/n'
_cod_database_code 7247919
_shelx_space_group_comment
; 
The symmetry employed for this shelxl refinement is uniquely defined 
by the following loop, which should always be used as a source of 
symmetry information in preference to the above space-group names. 
They are only intended as comments. 
;
_shelxl_version_number 2014-3

loop_
_space_group_symop_operation_xyz
'x, y, z'
'-x+1/2, y+1/2, -z+1/2'
'-x, -y, -z'
'x-1/2, -y-1/2, z-1/2'

loop_
_atom_site_label
_atom_site_type_symbol
_atom_site_fract_x
_atom_site_fract_y
_atom_site_fract_z
_atom_site_U_iso_or_equiv
_atom_site_adp_type
_atom_site_occupancy
_atom_site_site_symmetry_order
_atom_site_calc_flag
_atom_site_refinement_flags_posn
_atom_site_refinement_flags_adp
_atom_site_refinement_flags_occupancy
_atom_site_disorder_assembly
_atom_site_disorder_group
Cd1 Cd 0.74277(4) 0.52735(2) 0.45184(3) 0.03770(12) Uani 1 1 d . . . . .
Br1 Br 0.60453(7) 0.54885(4) 0.67494(5) 0.04684(16) Uani 1 1 d . . . . .
Br2 Br 0.92351(6) 0.39661(3) 0.42063(5) 0.04166(15) Uani 1 1 d . . . . .
Br3 Br 0.69443(6) 0.62999(3) 0.24799(5) 0.04148(15) Uani 1 1 d . . . . .
N1 N 0.292(4) 0.6348(15) 0.0436 0.043(3) Uani 0.253(10) 1 d D U P A 2
H1 H 0.3921 0.6174 0.1168 0.051 Uiso 0.253(10) 1 calc R U P A 2
C1 C 0.018(3) 0.7192(18) 0.009(3) 0.050(5) Uani 0.253(10) 1 d D U P A 2
H1A H -0.0395 0.6679 -0.0159 0.075 Uiso 0.253(10) 1 calc R U P A 2
H1B H 0.0361 0.7465 -0.0749 0.075 Uiso 0.253(10) 1 calc R U P A 2
H1C H -0.0566 0.7519 0.0566 0.075 Uiso 0.253(10) 1 calc R U P A 2
C2 C 0.198(3) 0.7051(15) 0.105(2) 0.045(3) Uani 0.253(10) 1 d D U P A 2
H2 H 0.2711 0.7543 0.1083 0.054 Uiso 0.253(10) 1 calc R U P A 2
C3 C 0.178(5) 0.682(2) 0.253(2) 0.051(5) Uani 0.253(10) 1 d D U P A 2
H3A H 0.0859 0.6412 0.2480 0.077 Uiso 0.253(10) 1 calc R U P A 2
H3B H 0.1451 0.7286 0.3008 0.077 Uiso 0.253(10) 1 calc R U P A 2
H3C H 0.2889 0.6603 0.3023 0.077 Uiso 0.253(10) 1 calc R U P A 2
C4 C 0.373(6) 0.668(2) -0.076(3) 0.042(5) Uani 0.253(10) 1 d D U P A 2
H4A H 0.2821 0.6959 -0.1406 0.062 Uiso 0.253(10) 1 calc R U P A 2
H4B H 0.4189 0.6238 -0.1236 0.062 Uiso 0.253(10) 1 calc R U P A 2
H4C H 0.4678 0.7046 -0.0399 0.062 Uiso 0.253(10) 1 calc R U P A 2
C5 C 0.187(3) 0.5608(17) -0.007(3) 0.053(5) Uani 0.253(10) 1 d D U P A 2
H5A H 0.0835 0.5579 0.0363 0.079 Uiso 0.253(10) 1 calc R U P A 2
H5B H 0.2602 0.5135 0.0182 0.079 Uiso 0.253(10) 1 calc R U P A 2
H5C H 0.1510 0.5632 -0.1068 0.079 Uiso 0.253(10) 1 calc R U P A 2
N1' N 0.2917(13) 0.6221(5) 0.0399(5) 0.0381(15) Uani 0.747(10) 1 d D U P A 1
H1' H 0.3854 0.6112 0.1218 0.046 Uiso 0.747(10) 1 calc R U P A 1
C1' C -0.0159(13) 0.6845(7) -0.0176(12) 0.063(3) Uani 0.747(10) 1 d D U P A 1
H1'A H 0.0202 0.7371 -0.0446 0.094 Uiso 0.747(10) 1 calc R U P A 1
H1'B H -0.1265 0.6891 0.0163 0.094 Uiso 0.747(10) 1 calc R U P A 1
H1'C H -0.0320 0.6489 -0.0973 0.094 Uiso 0.747(10) 1 calc R U P A 1
C2' C 0.1279(9) 0.6503(5) 0.0980(7) 0.0414(16) Uani 0.747(10) 1 d D U P A 1
H2' H 0.0776 0.6029 0.1381 0.050 Uiso 0.747(10) 1 calc R U P A 1
C3' C 0.1887(18) 0.7103(7) 0.2162(12) 0.062(3) Uani 0.747(10) 1 d D U P A 1
H3'A H 0.2821 0.6864 0.2842 0.093 Uiso 0.747(10) 1 calc R U P A 1
H3'B H 0.0894 0.7239 0.2603 0.093 Uiso 0.747(10) 1 calc R U P A 1
H3'C H 0.2329 0.7585 0.1787 0.093 Uiso 0.747(10) 1 calc R U P A 1
C4' C 0.366(2) 0.6844(7) -0.0446(12) 0.051(3) Uani 0.747(10) 1 d D U P A 1
H4'A H 0.4758 0.6648 -0.0681 0.076 Uiso 0.747(10) 1 calc R U P A 1
H4'B H 0.3890 0.7335 0.0090 0.076 Uiso 0.747(10) 1 calc R U P A 1
H4'C H 0.2816 0.6951 -0.1292 0.076 Uiso 0.747(10) 1 calc R U P A 1
C5' C 0.2612(13) 0.5448(5) -0.0377(9) 0.054(2) Uani 0.747(10) 1 d D U P A 1
H5'A H 0.2301 0.5034 0.0232 0.081 Uiso 0.747(10) 1 calc R U P A 1
H5'B H 0.3682 0.5294 -0.0703 0.081 Uiso 0.747(10) 1 calc R U P A 1
H5'C H 0.1653 0.5514 -0.1166 0.081 Uiso 0.747(10) 1 calc R U P A 1

loop_
_atom_site_aniso_label
_atom_site_aniso_U_11
_atom_site_aniso_U_22
_atom_site_aniso_U_33
_atom_site_aniso_U_23
_atom_site_aniso_U_13
_atom_site_aniso_U_12
Cd1 0.0387(2) 0.0450(2) 0.0297(2) 0.00454(15) 0.00719(14) 0.01112(15)
Br1 0.0439(3) 0.0643(4) 0.0345(3) -0.0134(2) 0.0128(2) -0.0109(2)
Br2 0.0379(2) 0.0390(3) 0.0427(3) -0.0052(2) -0.0068(2) 0.00798(19)
Br3 0.0373(3) 0.0456(3) 0.0369(3) 0.0098(2) -0.00539(19) -0.0038(2)
N1 0.042(5) 0.051(5) 0.032(5) -0.001(5) -0.002(5) 0.002(5)
C1 0.042(9) 0.063(11) 0.045(9) -0.004(9) 0.006(8) 0.005(9)
C2 0.045(5) 0.053(5) 0.036(5) -0.003(5) 0.003(5) -0.001(5)
C3 0.048(9) 0.069(12) 0.038(10) -0.005(9) 0.009(8) 0.007(10)
C4 0.041(8) 0.051(10) 0.036(10) -0.007(9) 0.013(8) 0.009(9)
C5 0.056(9) 0.057(9) 0.044(8) -0.002(8) 0.007(8) 0.002(8)
N1' 0.038(2) 0.045(3) 0.028(3) 0.000(2) -0.002(2) 0.005(3)
C1' 0.043(4) 0.080(7) 0.062(6) 0.011(5) -0.001(4) 0.003(5)
C2' 0.038(3) 0.051(4) 0.034(3) 0.002(3) 0.003(2) 0.000(3)
C3' 0.060(5) 0.069(7) 0.057(6) -0.012(5) 0.012(5) 0.003(5)
C4' 0.048(4) 0.056(6) 0.045(6) 0.002(4) 0.003(5) -0.007(5)
C5' 0.070(5) 0.046(5) 0.043(4) -0.003(3) 0.002(4) -0.001(4)

loop_
_atom_type_symbol
_atom_type_description
_atom_type_scat_dispersion_real
_atom_type_scat_dispersion_imag
_atom_type_scat_source
C C 0.0033 0.0016 'International Tables Vol C Tables 4.2.6.8 and 6.1.1.4'
H H 0.0000 0.0000 'International Tables Vol C Tables 4.2.6.8 and 6.1.1.4'
Br Br -0.2901 2.4595 'International Tables Vol C Tables 4.2.6.8 and 6.1.1.4'
Cd Cd -0.8075 1.2024 'International Tables Vol C Tables 4.2.6.8 and 6.1.1.4'
N N 0.0061 0.0033 'International Tables Vol C Tables 4.2.6.8 and 6.1.1.4'

loop_
_geom_angle_atom_site_label_1
_geom_angle_atom_site_label_2
_geom_angle_atom_site_label_3
_geom_angle
_geom_angle_site_symmetry_1
_geom_angle_site_symmetry_3
_geom_angle_publ_flag
Br3 Cd1 Br1 121.77(2) . . ?
Br3 Cd1 Br2 117.31(2) . . ?
Br1 Cd1 Br2 120.86(2) . . ?
Br3 Cd1 Br2 91.884(19) . 3_766 ?
Br1 Cd1 Br2 92.450(18) . 3_766 ?
Br2 Cd1 Br2 88.187(18) . 3_766 ?
Br3 Cd1 Br1 88.301(18) . 3_666 ?
Br1 Cd1 Br1 86.387(18) . 3_666 ?
Br2 Cd1 Br1 92.84(2) . 3_666 ?
Br2 Cd1 Br1 178.732(19) 3_766 3_666 ?
Cd1 Br1 Cd1 93.612(18) . 3_666 ?
Cd1 Br2 Cd1 91.815(18) . 3_766 ?
C5 N1 C4 108.2(13) . . ?
C5 N1 C2 119(3) . . ?
C4 N1 C2 108(2) . . ?
C5 N1 H1 107.1 . . ?
C4 N1 H1 107.1 . . ?
C2 N1 H1 107.1 . . ?
C2 C1 H1A 109.5 . . ?
C2 C1 H1B 109.5 . . ?
H1A C1 H1B 109.5 . . ?
C2 C1 H1C 109.5 . . ?
H1A C1 H1C 109.5 . . ?
H1B C1 H1C 109.5 . . ?
C3 C2 C1 112(2) . . ?
C3 C2 N1 108(2) . . ?
C1 C2 N1 108(2) . . ?
C3 C2 H2 109.6 . . ?
C1 C2 H2 109.6 . . ?
N1 C2 H2 109.6 . . ?
C2 C3 H3A 109.5 . . ?
C2 C3 H3B 109.5 . . ?
H3A C3 H3B 109.5 . . ?
C2 C3 H3C 109.5 . . ?
H3A C3 H3C 109.5 . . ?
H3B C3 H3C 109.5 . . ?
N1 C4 H4A 109.5 . . ?
N1 C4 H4B 109.5 . . ?
H4A C4 H4B 109.5 . . ?
N1 C4 H4C 109.5 . . ?
H4A C4 H4C 109.5 . . ?
H4B C4 H4C 109.5 . . ?
N1 C5 H5A 109.5 . . ?
N1 C5 H5B 109.5 . . ?
H5A C5 H5B 109.5 . . ?
N1 C5 H5C 109.5 . . ?
H5A C5 H5C 109.5 . . ?
H5B C5 H5C 109.5 . . ?
C5' N1' C4' 110.8(6) . . ?
C5' N1' C2' 112.8(8) . . ?
C4' N1' C2' 114.2(9) . . ?
C5' N1' H1' 106.1 . . ?
C4' N1' H1' 106.1 . . ?
C2' N1' H1' 106.1 . . ?
C2' C1' H1'A 109.5 . . ?
C2' C1' H1'B 109.5 . . ?
H1'A C1' H1'B 109.5 . . ?
C2' C1' H1'C 109.5 . . ?
H1'A C1' H1'C 109.5 . . ?
H1'B C1' H1'C 109.5 . . ?
C3' C2' C1' 113.0(8) . . ?
C3' C2' N1' 108.7(7) . . ?
C1' C2' N1' 111.4(7) . . ?
C3' C2' H2' 107.9 . . ?
C1' C2' H2' 107.9 . . ?
N1' C2' H2' 107.9 . . ?
C2' C3' H3'A 109.5 . . ?
C2' C3' H3'B 109.5 . . ?
H3'A C3' H3'B 109.5 . . ?
C2' C3' H3'C 109.5 . . ?
H3'A C3' H3'C 109.5 . . ?
H3'B C3' H3'C 109.5 . . ?
N1' C4' H4'A 109.5 . . ?
N1' C4' H4'B 109.5 . . ?
H4'A C4' H4'B 109.5 . . ?
N1' C4' H4'C 109.5 . . ?
H4'A C4' H4'C 109.5 . . ?
H4'B C4' H4'C 109.5 . . ?
N1' C5' H5'A 109.5 . . ?
N1' C5' H5'B 109.5 . . ?
H5'A C5' H5'B 109.5 . . ?
N1' C5' H5'C 109.5 . . ?
H5'A C5' H5'C 109.5 . . ?
H5'B C5' H5'C 109.5 . . ?

loop_
_geom_bond_atom_site_label_1
_geom_bond_atom_site_label_2
_geom_bond_distance
_geom_bond_site_symmetry_2
_geom_bond_publ_flag
Cd1 Br3 2.5754(6) . ?
Cd1 Br1 2.5961(6) . ?
Cd1 Br2 2.6036(6) . ?
Cd1 Br2 2.8950(6) 3_766 ?
Cd1 Br1 2.9772(6) 3_666 ?
Br1 Cd1 2.9772(6) 3_666 ?
Br2 Cd1 2.8949(6) 3_766 ?
N1 C5 1.490(17) . ?
N1 C4 1.506(16) . ?
N1 C2 1.539(18) . ?
N1 H1 0.9800 . ?
C1 C2 1.526(17) . ?
C1 H1A 0.9600 . ?
C1 H1B 0.9600 . ?
C1 H1C 0.9600 . ?
C2 C3 1.518(18) . ?
C2 H2 0.9800 . ?
C3 H3A 0.9600 . ?
C3 H3B 0.9600 . ?
C3 H3C 0.9600 . ?
C4 H4A 0.9600 . ?
C4 H4B 0.9600 . ?
C4 H4C 0.9600 . ?
C5 H5A 0.9600 . ?
C5 H5B 0.9600 . ?
C5 H5C 0.9600 . ?
N1' C5' 1.476(9) . ?
N1' C4' 1.489(9) . ?
N1' C2' 1.530(10) . ?
N1' H1' 0.9800 . ?
C1' C2' 1.522(9) . ?
C1' H1'A 0.9600 . ?
C1' H1'B 0.9600 . ?
C1' H1'C 0.9600 . ?
C2' C3' 1.519(11) . ?
C2' H2' 0.9800 . ?
C3' H3'A 0.9600 . ?
C3' H3'B 0.9600 . ?
C3' H3'C 0.9600 . ?
C4' H4'A 0.9600 . ?
C4' H4'B 0.9600 . ?
C4' H4'C 0.9600 . ?
C5' H5'A 0.9600 . ?
C5' H5'B 0.9600 . ?
C5' H5'C 0.9600 . ?

loop_
_geom_torsion_atom_site_label_1
_geom_torsion_atom_site_label_2
_geom_torsion_atom_site_label_3
_geom_torsion_atom_site_label_4
_geom_torsion
_geom_torsion_site_symmetry_1
_geom_torsion_site_symmetry_2
_geom_torsion_site_symmetry_3
_geom_torsion_site_symmetry_4
_geom_torsion_publ_flag
C5_b N1_b C2_b C3_b 77(2) . . . . ?
C4 N1 C2 C3 -160(3) . . . . ?
C5 N1 C2 C1 -45(2) . . . . ?
C4 N1 C2 C1 79(3) . . . . ?
C5' N1' C2' C3' 159.8(7) . . . . ?
C4' N1' C2' C3' -72.5(10) . . . . ?
C5' N1' C2' C1' -75.1(9) . . . . ?
C4' N1' C2' C1' 52.6(10) . . . . ?
